data_7218063
loop_
_publ_author_name
'Hao, Xiu-Li'
'Ma, Yuan-Yuan'
'Wang, Yong-Hui'
'Zang, Hong-Ying'
'Li, Yang-Guang'

_publ_section_title
;
 Isopolymolybdate-induced organic--inorganic hybrid assemblies with copper
 ions and bichelate-bridging ligands
;
_journal_issue 43
_journal_name_full CrystEngComm
_journal_page_first 10017
_journal_paper_doi 10.1039/C4CE01591F
_journal_volume 16
_journal_year 2014
_chemical_formula_sum 'C80 H70 Cu4 Mo8 N24 O29'
_chemical_formula_weight 2853.28
_chemical_name_systematic
; 
 ? 
;
_space_group_IT_number 14
_symmetry_cell_setting monoclinic
_symmetry_space_group_name_Hall '-P 2yn'
_symmetry_space_group_name_H-M 'P 1 21/n 1'
_atom_sites_solution_hydrogens geom
_atom_sites_solution_primary direct
_atom_sites_solution_secondary difmap
_audit_creation_method SHELXL-97
_cell_angle_alpha 90.00
_cell_angle_beta 110.53(3)
_cell_angle_gamma 90.00
_cell_formula_units_Z 2
_cell_length_a 15.307(3)
_cell_length_b 21.194(4)
_cell_length_c 15.805(3)
_cell_measurement_temperature 150(2)
_cell_volume 4801.8(19)
_computing_cell_refinement PROCESS-AUTO
_computing_data_collection PROCESS-AUTO
_computing_data_reduction CrystalStructure
_computing_structure_refinement 'SHELXL-97 (Sheldrick, 1997)'
_computing_structure_solution 'SHELXS-97 (Sheldrick, 1990)'
_diffrn_ambient_temperature 150(2)
_diffrn_detector_area_resol_mean 0.01
_diffrn_measured_fraction_theta_full 0.998
_diffrn_measured_fraction_theta_max 0.998
_diffrn_measurement_device_type 'Rigaku R-AXIS RAPID IP'
_diffrn_measurement_method Oscillation
_diffrn_radiation_monochromator graphite
_diffrn_radiation_source 'fine-focus sealed tube'
_diffrn_radiation_type MoK\a
_diffrn_radiation_wavelength 0.71073
_diffrn_reflns_av_R_equivalents 0.0637
_diffrn_reflns_av_sigmaI/netI 0.0508
_diffrn_reflns_limit_h_max 18
_diffrn_reflns_limit_h_min -16
_diffrn_reflns_limit_k_max 25
_diffrn_reflns_limit_k_min -25
_diffrn_reflns_limit_l_max 18
_diffrn_reflns_limit_l_min -18
_diffrn_reflns_number 36588
_diffrn_reflns_theta_full 25.00
_diffrn_reflns_theta_max 25.00
_diffrn_reflns_theta_min 3.00
_diffrn_standards_decay_% none
_diffrn_standards_interval_count 0
_diffrn_standards_interval_time 0
_diffrn_standards_number 0
_exptl_absorpt_coefficient_mu 1.962
_exptl_absorpt_correction_T_max 0.6834
_exptl_absorpt_correction_T_min 0.6398
_exptl_absorpt_correction_type multi-scan
_exptl_absorpt_process_details 'ABSCOR by T.Higashi 8 March, 1995'
_exptl_crystal_colour blue
_exptl_crystal_density_diffrn 1.974
_exptl_crystal_density_method 'not measured'
_exptl_crystal_description block
_exptl_crystal_F_000 2804
_exptl_crystal_size_max 0.25
_exptl_crystal_size_mid 0.23
_exptl_crystal_size_min 0.21
_refine_diff_density_max 1.476
_refine_diff_density_min -1.364
_refine_diff_density_rms 0.103
_refine_ls_extinction_method none
_refine_ls_goodness_of_fit_ref 1.020
_refine_ls_hydrogen_treatment constr
_refine_ls_matrix_type full
_refine_ls_number_parameters 648
_refine_ls_number_reflns 8440
_refine_ls_number_restraints 0
_refine_ls_restrained_S_all 1.020
_refine_ls_R_factor_all 0.0630
_refine_ls_R_factor_gt 0.0417
_refine_ls_shift/su_max 0.001
_refine_ls_shift/su_mean 0.000
_refine_ls_structure_factor_coef Fsqd
_refine_ls_weighting_details 'calc w=1/[\s^2^(Fo^2^)+(0.0360P)^2^+8.7258P] where P=(Fo^2^+2Fc^2^)/3'
_refine_ls_weighting_scheme calc
_refine_ls_wR_factor_gt 0.0835
_refine_ls_wR_factor_ref 0.0910
_reflns_number_gt 6409
_reflns_number_total 8440
_reflns_threshold_expression >2sigma(I)
_cod_data_source_file c4ce01591f2.cif
_cod_data_source_block 1
_cod_depositor_comments 'Adding full bibliography for 7218060--7218066.cif.'
_cod_original_cell_volume 4801.5(17)
_cod_original_sg_symbol_H-M P2(1)/n
_cod_database_code 7218063

loop_
_symmetry_equiv_pos_as_xyz
'x, y, z'
'-x+1/2, y+1/2, -z+1/2'
'-x, -y, -z'
'x-1/2, -y-1/2, z-1/2'

loop_
_atom_site_label
_atom_site_type_symbol
_atom_site_fract_x
_atom_site_fract_y
_atom_site_fract_z
_atom_site_U_iso_or_equiv
_atom_site_adp_type
_atom_site_occupancy
_atom_site_symmetry_multiplicity
_atom_site_calc_flag
_atom_site_refinement_flags
Cu1 Cu -0.06013(5) 0.26029(3) 0.30243(5) 0.03341(17) Uani 1 1 d .
Cu2 Cu -0.25218(5) 0.34962(3) 0.36767(4) 0.03425(17) Uani 1 1 d .
Mo1 Mo -0.03521(3) 0.43172(2) -0.07672(3) 0.02557(11) Uani 1 1 d .
Mo2 Mo -0.04542(3) 0.41545(2) 0.16088(3) 0.03185(12) Uani 1 1 d .
Mo3 Mo -0.17481(4) 0.58634(2) -0.15084(3) 0.03817(14) Uani 1 1 d .
Mo4 Mo -0.21173(3) 0.50128(2) 0.01199(3) 0.03130(12) Uani 1 1 d .
O1 O -0.1579(2) 0.42209(17) 0.0607(2) 0.0337(9) Uani 1 1 d .
O2 O -0.1974(3) 0.58072(17) -0.0416(2) 0.0345(9) Uani 1 1 d .
O3 O -0.0837(3) 0.56310(18) -0.1997(2) 0.0353(9) Uani 1 1 d .
O4 O -0.0408(3) 0.33626(19) 0.1815(3) 0.0432(10) Uani 1 1 d .
O5 O -0.2403(3) 0.5310(2) 0.0982(3) 0.0570(13) Uani 1 1 d .
O6 O 0.0523(3) 0.4801(2) -0.0949(3) 0.0504(12) Uani 1 1 d .
O7 O -0.1811(4) 0.6651(2) -0.1677(3) 0.0660(15) Uani 1 1 d .
O8 O -0.0751(3) 0.4481(2) 0.2449(3) 0.0484(11) Uani 1 1 d .
O9 O -0.0631(3) 0.3720(2) -0.1520(3) 0.0617(13) Uani 1 1 d .
O10 O -0.2731(3) 0.5568(2) -0.2293(3) 0.0563(13) Uani 1 1 d .
O11 O 0.0098(3) 0.39888(19) 0.0327(3) 0.0437(10) Uani 1 1 d .
O12 O -0.1363(3) 0.4786(2) -0.0898(3) 0.0430(10) Uani 1 1 d .
O13 O -0.3144(3) 0.4761(2) -0.0627(3) 0.0557(12) Uani 1 1 d .
C1 C -0.3199(4) 0.4739(3) 0.2459(4) 0.0452(15) Uani 1 1 d .
H1A H -0.2570 0.4770 0.2487 0.054 Uiso 1 1 calc R
C2 C -0.3810(5) 0.5214(3) 0.2037(5) 0.0560(19) Uani 1 1 d .
H2A H -0.3608 0.5563 0.1775 0.067 Uiso 1 1 calc R
C3 C -0.4717(5) 0.5174(3) 0.2001(5) 0.0565(18) Uani 1 1 d .
H3A H -0.5149 0.5500 0.1721 0.068 Uiso 1 1 calc R
C4 C -0.4996(4) 0.4663(3) 0.2372(4) 0.0457(16) Uani 1 1 d .
H4A H -0.5623 0.4625 0.2347 0.055 Uiso 1 1 calc R
C5 C -0.4341(4) 0.4198(3) 0.2786(4) 0.0342(13) Uani 1 1 d .
C6 C -0.4562(4) 0.3643(3) 0.3223(4) 0.0352(13) Uani 1 1 d .
C7 C -0.5403(4) 0.3416(3) 0.3257(5) 0.059(2) Uani 1 1 d .
H7A H -0.6005 0.3597 0.2990 0.071 Uiso 1 1 calc R
C8 C -0.5169(4) 0.2874(4) 0.3759(5) 0.061(2) Uani 1 1 d .
H8A H -0.5590 0.2603 0.3906 0.073 Uiso 1 1 calc R
C9 C -0.3702(4) 0.2256(3) 0.4504(4) 0.0439(15) Uani 1 1 d .
H9A H -0.3584 0.1960 0.4073 0.053 Uiso 1 1 calc R
H9B H -0.4068 0.2030 0.4817 0.053 Uiso 1 1 calc R
C10 C -0.2774(4) 0.2465(3) 0.5196(4) 0.0361(13) Uani 1 1 d .
C11 C -0.2780(5) 0.2878(3) 0.5880(4) 0.0488(17) Uani 1 1 d .
H11A H -0.3360 0.3022 0.5900 0.059 Uiso 1 1 calc R
C12 C -0.1963(6) 0.3081(3) 0.6528(4) 0.0580(19) Uani 1 1 d .
H12A H -0.1978 0.3348 0.7005 0.070 Uiso 1 1 calc R
C13 C -0.1128(5) 0.2889(3) 0.6472(4) 0.0531(17) Uani 1 1 d .
H13A H -0.0560 0.3045 0.6893 0.064 Uiso 1 1 calc R
C14 C -0.1107(5) 0.2473(3) 0.5807(4) 0.0474(16) Uani 1 1 d .
H14A H -0.0522 0.2335 0.5792 0.057 Uiso 1 1 calc R
C15 C -0.1923(4) 0.2250(3) 0.5161(4) 0.0325(13) Uani 1 1 d .
C16 C -0.1909(4) 0.1760(3) 0.4469(4) 0.0374(14) Uani 1 1 d .
H16A H -0.2274 0.1388 0.4528 0.045 Uiso 1 1 calc R
H16B H -0.2213 0.1937 0.3856 0.045 Uiso 1 1 calc R
C17 C -0.0427(5) 0.1122(3) 0.5142(4) 0.0448(16) Uani 1 1 d .
H17A H -0.0623 0.0826 0.5490 0.054 Uiso 1 1 calc R
C18 C 0.0453(4) 0.1184(3) 0.5117(4) 0.0441(15) Uani 1 1 d .
H18A H 0.0988 0.0941 0.5438 0.053 Uiso 1 1 calc R
C19 C 0.0399(4) 0.1679(3) 0.4522(4) 0.0355(13) Uani 1 1 d .
C20 C 0.1103(4) 0.1976(3) 0.4223(4) 0.0354(13) Uani 1 1 d .
C21 C 0.2045(4) 0.1834(3) 0.4604(4) 0.0472(16) Uani 1 1 d .
H21A H 0.2258 0.1543 0.5091 0.057 Uiso 1 1 calc R
C22 C 0.2666(5) 0.2115(4) 0.4278(5) 0.062(2) Uani 1 1 d .
H22A H 0.3313 0.2024 0.4537 0.075 Uiso 1 1 calc R
C23 C 0.2337(4) 0.2531(4) 0.3566(5) 0.060(2) Uani 1 1 d .
H23A H 0.2752 0.2722 0.3314 0.071 Uiso 1 1 calc R
C24 C 0.1403(4) 0.2666(3) 0.3227(4) 0.0459(16) Uani 1 1 d .
H24A H 0.1183 0.2963 0.2749 0.055 Uiso 1 1 calc R
C25 C -0.0155(5) 0.1640(4) 0.1776(5) 0.0594(19) Uani 1 1 d .
H25A H 0.0482 0.1693 0.2142 0.071 Uiso 1 1 calc R
C26 C -0.0366(7) 0.1243(5) 0.1047(6) 0.085(3) Uani 1 1 d .
H26A H 0.0112 0.1035 0.0901 0.103 Uiso 1 1 calc R
C27 C -0.1278(7) 0.1157(5) 0.0539(7) 0.099(3) Uani 1 1 d .
H27A H -0.1446 0.0875 0.0040 0.119 Uiso 1 1 calc R
C28 C -0.1956(6) 0.1474(4) 0.0742(5) 0.079(3) Uani 1 1 d .
H28A H -0.2594 0.1425 0.0377 0.095 Uiso 1 1 calc R
C29 C -0.1695(5) 0.1872(3) 0.1495(4) 0.0477(16) Uani 1 1 d .
C30 C -0.2344(4) 0.2236(3) 0.1785(4) 0.0417(14) Uani 1 1 d .
C31 C -0.3301(5) 0.2277(4) 0.1501(4) 0.059(2) Uani 1 1 d .
H31A H -0.3745 0.2060 0.1012 0.070 Uiso 1 1 calc R
C32 C -0.3470(4) 0.2696(4) 0.2076(4) 0.0556(19) Uani 1 1 d .
H32A H -0.4075 0.2822 0.2050 0.067 Uiso 1 1 calc R
C33 C -0.2948(5) 0.4307(3) 0.5079(4) 0.0461(16) Uani 1 1 d .
H33A H -0.3579 0.4179 0.4802 0.055 Uiso 1 1 calc R
C34 C -0.2718(6) 0.4710(3) 0.5804(5) 0.0594(19) Uani 1 1 d .
H34A H -0.3184 0.4864 0.6019 0.071 Uiso 1 1 calc R
C35 C -0.1818(6) 0.4883(4) 0.6207(5) 0.068(2) Uani 1 1 d .
H35A H -0.1649 0.5158 0.6713 0.081 Uiso 1 1 calc R
C36 C -0.1143(5) 0.4666(3) 0.5891(4) 0.0576(19) Uani 1 1 d .
H36A H -0.0509 0.4789 0.6167 0.069 Uiso 1 1 calc R
C37 C -0.1424(4) 0.4256(3) 0.5147(4) 0.0391(14) Uani 1 1 d .
C38 C -0.0776(4) 0.3981(3) 0.4760(4) 0.0368(14) Uani 1 1 d .
C39 C 0.0157(4) 0.4049(3) 0.4905(4) 0.0482(16) Uani 1 1 d .
H39A H 0.0590 0.4316 0.5333 0.058 Uiso 1 1 calc R
C40 C 0.0328(4) 0.3652(3) 0.4304(4) 0.0468(16) Uani 1 1 d .
H40A H 0.0919 0.3594 0.4243 0.056 Uiso 1 1 calc R
N1 N -0.3448(3) 0.4236(2) 0.2829(3) 0.0361(11) Uani 1 1 d .
N2 N -0.3865(3) 0.3260(2) 0.3676(3) 0.0329(10) Uani 1 1 d .
N3 N -0.4245(3) 0.2792(2) 0.4007(3) 0.0401(12) Uani 1 1 d .
N4 N -0.0967(3) 0.1562(2) 0.4576(3) 0.0350(11) Uani 1 1 d .
N5 N -0.0469(3) 0.1910(2) 0.4196(3) 0.0361(11) Uani 1 1 d .
N6 N 0.0789(3) 0.2395(2) 0.3541(3) 0.0355(11) Uani 1 1 d .
N7 N -0.0799(4) 0.1956(2) 0.2002(3) 0.0416(12) Uani 1 1 d .
N8 N -0.1966(3) 0.2624(2) 0.2493(3) 0.0331(10) Uani 1 1 d .
N9 N -0.2670(3) 0.2909(2) 0.2685(3) 0.0373(11) Uani 1 1 d .
N10 N -0.2306(3) 0.4087(2) 0.4750(3) 0.0373(11) Uani 1 1 d .
N11 N -0.1156(3) 0.3560(2) 0.4082(3) 0.0327(11) Uani 1 1 d .
N12 N -0.0464(3) 0.3350(2) 0.3806(3) 0.0333(10) Uani 1 1 d .
O1W O -0.3183(4) 0.4103(3) -0.2387(4) 0.0918(18) Uiso 1 1 d .
O2W O -0.1029(9) 0.6059(6) 0.2478(9) 0.101(4) Uiso 0.50 1 d P

loop_
_atom_site_aniso_label
_atom_site_aniso_U_11
_atom_site_aniso_U_22
_atom_site_aniso_U_33
_atom_site_aniso_U_23
_atom_site_aniso_U_13
_atom_site_aniso_U_12
Cu1 0.0251(4) 0.0369(4) 0.0366(4) 0.0033(3) 0.0088(3) 0.0039(3)
Cu2 0.0249(4) 0.0410(4) 0.0331(4) -0.0074(3) 0.0054(3) 0.0001(3)
Mo1 0.0275(2) 0.0224(2) 0.0253(2) -0.00392(18) 0.00734(19) -0.00196(19)
Mo2 0.0270(3) 0.0305(3) 0.0349(3) 0.0068(2) 0.0069(2) 0.0005(2)
Mo3 0.0536(3) 0.0314(3) 0.0391(3) 0.0037(2) 0.0282(3) 0.0057(2)
Mo4 0.0237(2) 0.0352(3) 0.0375(3) 0.0096(2) 0.0139(2) 0.0047(2)
O1 0.025(2) 0.030(2) 0.043(2) 0.0063(17) 0.0070(17) -0.0008(17)
O2 0.040(2) 0.032(2) 0.039(2) 0.0117(17) 0.0231(19) 0.0102(18)
O3 0.032(2) 0.038(2) 0.031(2) 0.0042(17) 0.0057(17) -0.0005(18)
O4 0.042(2) 0.036(2) 0.049(2) 0.0123(19) 0.013(2) 0.004(2)
O5 0.076(3) 0.052(3) 0.062(3) 0.019(2) 0.048(3) 0.022(2)
O6 0.034(2) 0.053(3) 0.058(3) 0.026(2) 0.008(2) -0.007(2)
O7 0.122(5) 0.037(3) 0.066(3) 0.016(2) 0.066(3) 0.018(3)
O8 0.053(3) 0.050(3) 0.041(2) 0.004(2) 0.016(2) 0.012(2)
O9 0.072(3) 0.048(3) 0.052(3) -0.024(2) 0.004(3) 0.004(3)
O10 0.052(3) 0.072(3) 0.049(3) 0.018(2) 0.023(2) 0.024(3)
O11 0.052(3) 0.043(2) 0.043(2) 0.0137(19) 0.024(2) 0.016(2)
O12 0.044(2) 0.049(3) 0.038(2) 0.0098(19) 0.016(2) 0.019(2)
O13 0.026(2) 0.059(3) 0.069(3) 0.022(2) 0.002(2) -0.003(2)
C1 0.039(4) 0.047(4) 0.052(4) 0.013(3) 0.018(3) 0.002(3)
C2 0.058(5) 0.056(4) 0.059(4) 0.028(4) 0.028(4) 0.008(4)
C3 0.048(4) 0.054(4) 0.061(4) 0.016(4) 0.011(4) 0.013(3)
C4 0.034(4) 0.046(4) 0.055(4) 0.007(3) 0.014(3) 0.006(3)
C5 0.032(3) 0.031(3) 0.035(3) -0.002(2) 0.005(3) 0.002(3)
C6 0.031(3) 0.034(3) 0.040(3) 0.001(3) 0.012(3) -0.004(3)
C7 0.029(4) 0.061(5) 0.085(5) 0.026(4) 0.018(4) 0.010(3)
C8 0.025(3) 0.064(5) 0.090(6) 0.024(4) 0.017(4) -0.001(3)
C9 0.038(4) 0.036(3) 0.058(4) 0.011(3) 0.017(3) 0.000(3)
C10 0.037(3) 0.029(3) 0.042(3) 0.005(3) 0.015(3) -0.004(3)
C11 0.059(4) 0.042(4) 0.056(4) 0.013(3) 0.033(4) 0.013(3)
C12 0.078(6) 0.051(4) 0.040(4) -0.001(3) 0.014(4) -0.002(4)
C13 0.052(4) 0.054(4) 0.040(4) -0.001(3) -0.001(3) 0.003(4)
C14 0.043(4) 0.044(4) 0.047(4) 0.003(3) 0.006(3) 0.003(3)
C15 0.030(3) 0.034(3) 0.032(3) 0.007(2) 0.009(2) -0.005(2)
C16 0.031(3) 0.042(3) 0.041(3) -0.001(3) 0.015(3) -0.010(3)
C17 0.058(4) 0.031(3) 0.047(4) 0.018(3) 0.021(3) 0.008(3)
C18 0.045(4) 0.041(4) 0.046(4) 0.015(3) 0.016(3) 0.018(3)
C19 0.038(3) 0.031(3) 0.036(3) 0.007(3) 0.011(3) 0.004(3)
C20 0.035(3) 0.034(3) 0.038(3) 0.007(3) 0.014(3) 0.009(3)
C21 0.037(4) 0.050(4) 0.052(4) 0.015(3) 0.013(3) 0.015(3)
C22 0.029(4) 0.069(5) 0.088(6) 0.027(4) 0.020(4) 0.013(3)
C23 0.034(4) 0.076(5) 0.076(5) 0.020(4) 0.028(4) 0.007(4)
C24 0.031(3) 0.063(4) 0.050(4) 0.020(3) 0.022(3) 0.003(3)
C25 0.056(5) 0.061(5) 0.064(5) -0.010(4) 0.024(4) 0.010(4)
C26 0.076(6) 0.097(7) 0.091(7) -0.031(6) 0.037(6) 0.016(5)
C27 0.099(8) 0.097(7) 0.103(7) -0.059(6) 0.038(7) 0.010(6)
C28 0.068(6) 0.089(6) 0.067(5) -0.044(5) 0.008(4) 0.010(5)
C29 0.061(5) 0.040(4) 0.043(4) -0.002(3) 0.020(3) 0.010(3)
C30 0.039(4) 0.046(4) 0.035(3) -0.005(3) 0.006(3) 0.005(3)
C31 0.037(4) 0.071(5) 0.051(4) -0.031(4) -0.005(3) -0.004(4)
C32 0.023(3) 0.080(5) 0.054(4) -0.019(4) 0.001(3) 0.009(3)
C33 0.045(4) 0.048(4) 0.048(4) -0.008(3) 0.020(3) 0.003(3)
C34 0.075(5) 0.059(5) 0.050(4) -0.017(4) 0.028(4) -0.002(4)
C35 0.091(6) 0.063(5) 0.053(4) -0.025(4) 0.030(5) -0.008(5)
C36 0.060(5) 0.059(5) 0.047(4) -0.017(3) 0.011(4) -0.015(4)
C37 0.047(4) 0.034(3) 0.031(3) 0.000(3) 0.008(3) -0.004(3)
C38 0.040(4) 0.037(3) 0.027(3) -0.002(2) 0.003(3) -0.009(3)
C39 0.037(4) 0.048(4) 0.049(4) -0.006(3) 0.002(3) -0.014(3)
C40 0.021(3) 0.055(4) 0.055(4) 0.000(3) 0.002(3) -0.008(3)
N1 0.031(3) 0.041(3) 0.036(3) 0.001(2) 0.011(2) 0.003(2)
N2 0.028(3) 0.032(3) 0.039(3) 0.003(2) 0.012(2) -0.001(2)
N3 0.031(3) 0.036(3) 0.055(3) 0.007(2) 0.017(2) -0.004(2)
N4 0.037(3) 0.032(3) 0.040(3) 0.005(2) 0.018(2) -0.004(2)
N5 0.038(3) 0.032(3) 0.041(3) 0.006(2) 0.017(2) 0.000(2)
N6 0.028(3) 0.039(3) 0.039(3) 0.006(2) 0.012(2) 0.005(2)
N7 0.048(3) 0.031(3) 0.052(3) 0.003(2) 0.025(3) 0.006(2)
N8 0.033(3) 0.036(3) 0.030(2) -0.002(2) 0.010(2) 0.000(2)
N9 0.022(2) 0.049(3) 0.034(3) -0.005(2) 0.001(2) 0.006(2)
N10 0.037(3) 0.036(3) 0.036(3) -0.003(2) 0.010(2) 0.002(2)
N11 0.031(3) 0.035(3) 0.029(2) 0.000(2) 0.006(2) -0.006(2)
N12 0.029(3) 0.033(3) 0.036(3) 0.003(2) 0.009(2) 0.000(2)

loop_
_atom_type_symbol
_atom_type_description
_atom_type_scat_dispersion_real
_atom_type_scat_dispersion_imag
_atom_type_scat_source
C C 0.0033 0.0016 'International Tables Vol C Tables 4.2.6.8 and 6.1.1.4'
H H 0.0000 0.0000 'International Tables Vol C Tables 4.2.6.8 and 6.1.1.4'
N N 0.0061 0.0033 'International Tables Vol C Tables 4.2.6.8 and 6.1.1.4'
O O 0.0106 0.0060 'International Tables Vol C Tables 4.2.6.8 and 6.1.1.4'
Mo Mo -1.6832 0.6857 'International Tables Vol C Tables 4.2.6.8 and 6.1.1.4'
Cu Cu 0.3201 1.2651 'International Tables Vol C Tables 4.2.6.8 and 6.1.1.4'

loop_
_geom_angle_atom_site_label_1
_geom_angle_atom_site_label_2
_geom_angle_atom_site_label_3
_geom_angle
_geom_angle_site_symmetry_1
_geom_angle_site_symmetry_3
N8 Cu1 N12 96.47(19) . .
N8 Cu1 N6 168.8(2) . .
N12 Cu1 N6 93.19(19) . .
N8 Cu1 N7 80.7(2) . .
N12 Cu1 N7 168.34(19) . .
N6 Cu1 N7 90.9(2) . .
N8 Cu1 N5 97.94(18) . .
N12 Cu1 N5 92.77(18) . .
N6 Cu1 N5 75.89(17) . .
N7 Cu1 N5 98.82(18) . .
N9 Cu2 N11 96.67(19) . .
N9 Cu2 N10 177.1(2) . .
N11 Cu2 N10 80.99(19) . .
N9 Cu2 N2 90.52(18) . .
N11 Cu2 N2 159.95(18) . .
N10 Cu2 N2 91.15(18) . .
N9 Cu2 N1 95.53(18) . .
N11 Cu2 N1 121.95(18) . .
N10 Cu2 N1 87.19(18) . .
N2 Cu2 N1 75.64(17) . .
O9 Mo1 O11 108.1(2) . .
O9 Mo1 O12 109.9(2) . .
O11 Mo1 O12 110.88(17) . .
O9 Mo1 O6 109.6(2) . .
O11 Mo1 O6 109.1(2) . .
O12 Mo1 O6 109.2(2) . .
O8 Mo2 O4 104.8(2) . .
O8 Mo2 O1 102.12(19) . .
O4 Mo2 O1 101.41(18) . .
O8 Mo2 O3 100.53(19) . 3_565
O4 Mo2 O3 101.77(18) . 3_565
O1 Mo2 O3 141.98(15) . 3_565
O8 Mo2 O6 88.91(18) . 3_565
O4 Mo2 O6 165.78(18) . 3_565
O1 Mo2 O6 71.56(15) . 3_565
O3 Mo2 O6 78.78(15) 3_565 3_565
O8 Mo2 O11 163.81(18) . .
O4 Mo2 O11 90.80(16) . .
O1 Mo2 O11 78.32(15) . .
O3 Mo2 O11 71.65(15) 3_565 .
O6 Mo2 O11 75.80(14) 3_565 .
O7 Mo3 O10 105.2(3) . .
O7 Mo3 O2 100.87(18) . .
O10 Mo3 O2 104.24(19) . .
O7 Mo3 O3 101.76(19) . .
O10 Mo3 O3 101.39(18) . .
O2 Mo3 O3 139.68(16) . .
O7 Mo3 O12 165.7(2) . .
O10 Mo3 O12 88.45(19) . .
O2 Mo3 O12 71.22(14) . .
O3 Mo3 O12 78.98(14) . .
O13 Mo4 O5 103.9(2) . .
O13 Mo4 O1 99.71(19) . .
O5 Mo4 O1 101.53(18) . .
O13 Mo4 O2 100.95(19) . .
O5 Mo4 O2 97.44(18) . .
O1 Mo4 O2 147.56(15) . .
O13 Mo4 O12 90.98(19) . .
O5 Mo4 O12 164.0(2) . .
O1 Mo4 O12 81.31(15) . .
O2 Mo4 O12 73.61(14) . .
O13 Mo4 O6 165.5(2) . 3_565
O5 Mo4 O6 90.0(2) . 3_565
O1 Mo4 O6 72.96(15) . 3_565
O2 Mo4 O6 81.03(15) . 3_565
O12 Mo4 O6 75.70(15) . 3_565
Mo2 O1 Mo4 122.73(19) . .
Mo3 O2 Mo4 123.0(2) . .
Mo3 O3 Mo2 129.7(2) . 3_565
Mo1 O6 Mo4 133.8(2) . 3_565
Mo1 O6 Mo2 131.9(2) . 3_565
Mo4 O6 Mo2 88.11(14) 3_565 3_565
Mo1 O11 Mo2 128.14(19) . .
Mo1 O12 Mo4 130.6(2) . .
Mo1 O12 Mo3 129.5(2) . .
Mo4 O12 Mo3 88.33(13) . .
N1 C1 C2 123.1(6) . .
N1 C1 H1A 118.5 . .
C2 C1 H1A 118.5 . .
C3 C2 C1 118.7(6) . .
C3 C2 H2A 120.6 . .
C1 C2 H2A 120.6 . .
C4 C3 C2 119.6(6) . .
C4 C3 H3A 120.2 . .
C2 C3 H3A 120.2 . .
C3 C4 C5 118.6(6) . .
C3 C4 H4A 120.7 . .
C5 C4 H4A 120.7 . .
N1 C5 C4 122.1(5) . .
N1 C5 C6 115.0(5) . .
C4 C5 C6 122.8(5) . .
N2 C6 C7 110.2(5) . .
N2 C6 C5 118.0(5) . .
C7 C6 C5 131.8(6) . .
C8 C7 C6 104.8(6) . .
C8 C7 H7A 127.6 . .
C6 C7 H7A 127.6 . .
N3 C8 C7 108.2(6) . .
N3 C8 H8A 125.9 . .
C7 C8 H8A 125.9 . .
N3 C9 C10 111.8(5) . .
N3 C9 H9A 109.3 . .
C10 C9 H9A 109.3 . .
N3 C9 H9B 109.3 . .
C10 C9 H9B 109.3 . .
H9A C9 H9B 107.9 . .
C11 C10 C15 119.7(6) . .
C11 C10 C9 118.7(6) . .
C15 C10 C9 121.6(5) . .
C12 C11 C10 121.4(6) . .
C12 C11 H11A 119.3 . .
C10 C11 H11A 119.3 . .
C13 C12 C11 118.9(6) . .
C13 C12 H12A 120.6 . .
C11 C12 H12A 120.6 . .
C12 C13 C14 120.5(7) . .
C12 C13 H13A 119.7 . .
C14 C13 H13A 119.7 . .
C13 C14 C15 121.5(6) . .
C13 C14 H14A 119.3 . .
C15 C14 H14A 119.3 . .
C14 C15 C10 118.0(5) . .
C14 C15 C16 121.8(5) . .
C10 C15 C16 120.1(5) . .
N4 C16 C15 112.3(5) . .
N4 C16 H16A 109.1 . .
C15 C16 H16A 109.1 . .
N4 C16 H16B 109.1 . .
C15 C16 H16B 109.1 . .
H16A C16 H16B 107.9 . .
N4 C17 C18 107.1(5) . .
N4 C17 H17A 126.5 . .
C18 C17 H17A 126.5 . .
C17 C18 C19 105.5(5) . .
C17 C18 H18A 127.3 . .
C19 C18 H18A 127.3 . .
N5 C19 C18 110.6(5) . .
N5 C19 C20 117.6(5) . .
C18 C19 C20 131.8(6) . .
N6 C20 C21 121.0(5) . .
N6 C20 C19 116.4(5) . .
C21 C20 C19 122.6(5) . .
C22 C21 C20 119.8(6) . .
C22 C21 H21A 120.1 . .
C20 C21 H21A 120.1 . .
C21 C22 C23 118.9(6) . .
C21 C22 H22A 120.5 . .
C23 C22 H22A 120.5 . .
C24 C23 C22 119.0(6) . .
C24 C23 H23A 120.5 . .
C22 C23 H23A 120.5 . .
N6 C24 C23 122.6(6) . .
N6 C24 H24A 118.7 . .
C23 C24 H24A 118.7 . .
N7 C25 C26 123.5(8) . .
N7 C25 H25A 118.2 . .
C26 C25 H25A 118.2 . .
C27 C26 C25 118.1(7) . .
C27 C26 H26A 121.0 . .
C25 C26 H26A 121.0 . .
C26 C27 C28 120.2(8) . .
C26 C27 H27A 119.9 . .
C28 C27 H27A 119.9 . .
C27 C28 C29 118.9(8) . .
C27 C28 H28A 120.5 . .
C29 C28 H28A 120.5 . .
N7 C29 C28 121.2(6) . .
N7 C29 C30 114.3(5) . .
C28 C29 C30 124.5(7) . .
N8 C30 C31 109.3(5) . .
N8 C30 C29 116.5(6) . .
C31 C30 C29 134.2(6) . .
C32 C31 C30 104.7(5) . .
C32 C31 H31A 127.7 . .
C30 C31 H31A 127.7 . .
N9 C32 C31 111.0(5) . .
N9 C32 H32A 124.5 . .
C31 C32 H32A 124.5 . .
N10 C33 C34 122.0(6) . .
N10 C33 H33A 119.0 . .
C34 C33 H33A 119.0 . .
C35 C34 C33 118.9(7) . .
C35 C34 H34A 120.6 . .
C33 C34 H34A 120.6 . .
C34 C35 C36 120.7(7) . .
C34 C35 H35A 119.7 . .
C36 C35 H35A 119.7 . .
C35 C36 C37 117.6(7) . .
C35 C36 H36A 121.2 . .
C37 C36 H36A 121.2 . .
N10 C37 C36 121.8(6) . .
N10 C37 C38 115.1(5) . .
C36 C37 C38 123.0(6) . .
N11 C38 C39 109.5(5) . .
N11 C38 C37 115.3(5) . .
C39 C38 C37 135.3(6) . .
C40 C39 C38 105.3(5) . .
C40 C39 H39A 127.4 . .
C38 C39 H39A 127.4 . .
N12 C40 C39 110.2(5) . .
N12 C40 H40A 124.9 . .
C39 C40 H40A 124.9 . .
C1 N1 C5 117.9(5) . .
C1 N1 Cu2 127.4(4) . .
C5 N1 Cu2 114.2(4) . .
C6 N2 N3 106.5(4) . .
C6 N2 Cu2 116.8(4) . .
N3 N2 Cu2 136.6(4) . .
C8 N3 N2 110.3(5) . .
C8 N3 C9 126.9(5) . .
N2 N3 C9 122.7(4) . .
N5 N4 C17 111.2(5) . .
N5 N4 C16 119.0(5) . .
C17 N4 C16 128.8(5) . .
C19 N5 N4 105.6(4) . .
C19 N5 Cu1 109.7(3) . .
N4 N5 Cu1 143.2(4) . .
C24 N6 C20 118.7(5) . .
C24 N6 Cu1 121.9(4) . .
C20 N6 Cu1 119.4(4) . .
C29 N7 C25 118.0(6) . .
C29 N7 Cu1 113.4(4) . .
C25 N7 Cu1 128.6(5) . .
C30 N8 N9 108.3(5) . .
C30 N8 Cu1 115.1(4) . .
N9 N8 Cu1 136.4(4) . .
C32 N9 N8 106.6(5) . .
C32 N9 Cu2 127.6(4) . .
N8 N9 Cu2 125.8(4) . .
C37 N10 C33 119.0(5) . .
C37 N10 Cu2 113.7(4) . .
C33 N10 Cu2 127.4(4) . .
N12 N11 C38 107.6(4) . .
N12 N11 Cu2 137.4(4) . .
C38 N11 Cu2 114.5(4) . .
C40 N12 N11 107.5(5) . .
C40 N12 Cu1 128.3(4) . .
N11 N12 Cu1 122.8(3) . .

loop_
_geom_bond_atom_site_label_1
_geom_bond_atom_site_label_2
_geom_bond_distance
_geom_bond_site_symmetry_2
Cu1 N8 1.960(5) .
Cu1 N12 1.974(5) .
Cu1 N6 2.042(4) .
Cu1 N7 2.059(5) .
Cu1 N5 2.315(4) .
Cu2 N9 1.951(5) .
Cu2 N11 1.964(4) .
Cu2 N10 2.040(5) .
Cu2 N2 2.115(4) .
Cu2 N1 2.221(5) .
Mo1 O9 1.686(4) .
Mo1 O11 1.765(4) .
Mo1 O12 1.789(4) .
Mo1 O6 1.789(4) .
Mo2 O8 1.694(4) .
Mo2 O4 1.706(4) .
Mo2 O1 1.891(4) .
Mo2 O3 1.908(4) 3_565
Mo2 O6 2.433(4) 3_565
Mo2 O11 2.478(4) .
Mo3 O7 1.687(4) .
Mo3 O10 1.698(5) .
Mo3 O2 1.879(3) .
Mo3 O3 1.881(4) .
Mo3 O12 2.469(4) .
Mo4 O13 1.688(4) .
Mo4 O5 1.691(4) .
Mo4 O1 1.909(4) .
Mo4 O2 1.932(4) .
Mo4 O12 2.335(4) .
Mo4 O6 2.363(4) 3_565
O3 Mo2 1.908(4) 3_565
O6 Mo4 2.363(4) 3_565
O6 Mo2 2.433(4) 3_565
C1 N1 1.334(7) .
C1 C2 1.378(9) .
C1 H1A 0.9500 .
C2 C3 1.372(9) .
C2 H2A 0.9500 .
C3 C4 1.370(9) .
C3 H3A 0.9500 .
C4 C5 1.394(8) .
C4 H4A 0.9500 .
C5 N1 1.346(7) .
C5 C6 1.463(8) .
C6 N2 1.332(7) .
C6 C7 1.392(8) .
C7 C8 1.370(9) .
C7 H7A 0.9500 .
C8 N3 1.341(7) .
C8 H8A 0.9500 .
C9 N3 1.462(7) .
C9 C10 1.523(8) .
C9 H9A 0.9900 .
C9 H9B 0.9900 .
C10 C11 1.393(8) .
C10 C15 1.400(7) .
C11 C12 1.378(10) .
C11 H11A 0.9500 .
C12 C13 1.374(10) .
C12 H12A 0.9500 .
C13 C14 1.381(9) .
C13 H13A 0.9500 .
C14 C15 1.390(8) .
C14 H14A 0.9500 .
C15 C16 1.513(8) .
C16 N4 1.454(7) .
C16 H16A 0.9900 .
C16 H16B 0.9900 .
C17 N4 1.355(7) .
C17 C18 1.368(8) .
C17 H17A 0.9500 .
C18 C19 1.392(8) .
C18 H18A 0.9500 .
C19 N5 1.338(7) .
C19 C20 1.461(8) .
C20 N6 1.349(7) .
C20 C21 1.387(8) .
C21 C22 1.367(9) .
C21 H21A 0.9500 .
C22 C23 1.379(9) .
C22 H22A 0.9500 .
C23 C24 1.368(8) .
C23 H23A 0.9500 .
C24 N6 1.338(7) .
C24 H24A 0.9500 .
C25 N7 1.339(8) .
C25 C26 1.370(10) .
C25 H25A 0.9500 .
C26 C27 1.356(12) .
C26 H26A 0.9500 .
C27 C28 1.366(11) .
C27 H27A 0.9500 .
C28 C29 1.398(9) .
C28 H28A 0.9500 .
C29 N7 1.336(8) .
C29 C30 1.454(8) .
C30 N8 1.345(7) .
C30 C31 1.376(8) .
C31 C32 1.359(9) .
C31 H31A 0.9500 .
C32 N9 1.343(7) .
C32 H32A 0.9500 .
C33 N10 1.345(7) .
C33 C34 1.372(9) .
C33 H33A 0.9500 .
C34 C35 1.350(10) .
C34 H34A 0.9500 .
C35 C36 1.374(10) .
C35 H35A 0.9500 .
C36 C37 1.403(8) .
C36 H36A 0.9500 .
C37 N10 1.322(7) .
C37 C38 1.458(8) .
C38 N11 1.360(7) .
C38 C39 1.371(8) .
C39 C40 1.363(9) .
C39 H39A 0.9500 .
C40 N12 1.352(7) .
C40 H40A 0.9500 .
N2 N3 1.345(6) .
N4 N5 1.345(6) .
N8 N9 1.358(6) .
N11 N12 1.355(6) .
